data_1550293
loop_
_publ_author_name
'Ueda, Yohei'
'Tsujimoto, Nagataka'
'Yurino, Taiga'
'Tsurugi, Hayato'
'Mashima, Kazushi'

_publ_section_title
;
 Nickel-catalyzed Cyanation of Aryl Halides and Triflates Using
 Acetonitrile via the C---CN Bond Cleavage Assisted by
 1,4-Bis(trimethylsilyl)-2,3,5,6-tetramethyl-1,4-dihydropyrazine
;
_journal_name_full 'Chemical Science'
_journal_paper_doi 10.1039/C8SC04437F
_journal_year 2019
_chemical_absolute_configuration 'CHOOSE rm ad rmad syn or unk'
_chemical_formula_moiety 'C20 H17 Br N2 Ni O'
_chemical_formula_sum 'C20 H17 Br N2 Ni O'
_chemical_formula_weight 439.97
_space_group_crystal_system monoclinic
_space_group_IT_number 9
_space_group_name_Hall 'C -2yc'
_space_group_name_H-M_alt 'C 1 c 1'
_symmetry_space_group_name_Hall 'C -2yc'
_symmetry_space_group_name_H-M 'C 1 c 1'
_atom_sites_solution_hydrogens geom
_atom_sites_solution_primary direct
_atom_sites_solution_secondary difmap
_audit_update_record
;
2018-06-28 deposited with the CCDC.
2018-11-26 downloaded from the CCDC.
;
_cell_angle_alpha 90.0000
_cell_angle_beta 90.11(4)
_cell_angle_gamma 90.0000
_cell_formula_units_Z 4
_cell_length_a 11.964(13)
_cell_length_b 20.02(2)
_cell_length_c 7.423(11)
_cell_measurement_reflns_used 977
_cell_measurement_temperature 113
_cell_measurement_theta_max 25.90
_cell_measurement_theta_min 3.40
_cell_volume 1778(4)
_computing_cell_refinement 'CrystalClear-SM Expert 2.1 b45'
_computing_data_collection 'CrystalClear-SM Expert 2.1 b45 (Rigaku, 2015)'
_computing_data_reduction 'CrystalClear-SM Expert 2.1 b45'
_computing_molecular_graphics 'CrystalStructure 4.2.4'
_computing_publication_material 'CrystalStructure 4.2.4 (Rigaku, 2016)'
_computing_structure_refinement 'SHELXL Version 2016/4 (Sheldrick, 2008)'
_computing_structure_solution 'SHELXT Version 2014/5 (Sheldrick, 2014)'
_diffrn_ambient_temperature 113
_diffrn_detector_area_resol_mean 5.814
_diffrn_measured_fraction_theta_full 0.999
_diffrn_measured_fraction_theta_max 0.993
_diffrn_measurement_device_type 'Rigaku XtaLAB P200'
_diffrn_measurement_method \w
_diffrn_radiation_type 'Mo K\a'
_diffrn_radiation_wavelength 0.71075
_diffrn_reflns_av_R_equivalents 0.1996
_diffrn_reflns_Laue_measured_fraction_full 0.999
_diffrn_reflns_Laue_measured_fraction_max 0.993
_diffrn_reflns_limit_h_max 15
_diffrn_reflns_limit_h_min -15
_diffrn_reflns_limit_k_max 26
_diffrn_reflns_limit_k_min -22
_diffrn_reflns_limit_l_max 9
_diffrn_reflns_limit_l_min -9
_diffrn_reflns_number 21939
_diffrn_reflns_point_group_measured_fraction_full 0.985
_diffrn_reflns_point_group_measured_fraction_max 0.969
_diffrn_reflns_theta_full 25.242
_diffrn_reflns_theta_max 27.738
_diffrn_reflns_theta_min 3.384
_diffrn_standards_number 0
_exptl_absorpt_coefficient_mu 3.355
_exptl_absorpt_correction_T_max 0.935
_exptl_absorpt_correction_T_min 0.606
_exptl_absorpt_correction_type multi-scan
_exptl_absorpt_process_details 'REQAB (Rigaku, 1998)'
_exptl_crystal_colour red
_exptl_crystal_density_diffrn 1.644
_exptl_crystal_density_method 'not measured'
_exptl_crystal_description chip
_exptl_crystal_F_000 888.00
_exptl_crystal_size_max 0.080
_exptl_crystal_size_mid 0.020
_exptl_crystal_size_min 0.020
_refine_diff_density_max 1.38
_refine_diff_density_min -0.97
_refine_ls_abs_structure_details
;
 Flack x determined using 864 quotients [(I+)-(I-)]/[(I+)+(I-)]
 (Parsons, Flack and Wagner, Acta Cryst. B69 (2013) 249-259).
;
_refine_ls_abs_structure_Flack -0.02(3)
_refine_ls_extinction_method none
_refine_ls_goodness_of_fit_ref 0.921
_refine_ls_hydrogen_treatment constr
_refine_ls_number_parameters 228
_refine_ls_number_reflns 4057
_refine_ls_number_restraints 2
_refine_ls_R_factor_all 0.1249
_refine_ls_R_factor_gt 0.0728
_refine_ls_shift/su_max 0.000
_refine_ls_structure_factor_coef Fsqd
_refine_ls_weighting_details 'w = 1/[\s^2^(Fo^2^)+(0.0992P)^2^] where P=(Fo^2^+2Fc^2^)/3'
_refine_ls_weighting_scheme calc
_refine_ls_wR_factor_gt 0.1620
_refine_ls_wR_factor_ref 0.1807
_reflns_Friedel_coverage 0.946
_reflns_Friedel_fraction_full 0.971
_reflns_Friedel_fraction_max 0.945
_reflns_number_gt 2441
_reflns_number_total 4057
_reflns_threshold_expression F^2^>2.0\s(F^2^)
_cod_data_source_file c8sc04437f2.cif
_cod_data_source_block Ni(C6H3-4-OMe-2-Me)Br(L5)
_cod_database_code 1550293

loop_
_space_group_symop_id
_space_group_symop_operation_xyz
1 +X,+Y,+Z
2 +X,-Y,1/2+Z
3 1/2+X,1/2+Y,+Z
4 1/2+X,1/2-Y,1/2+Z

loop_
_atom_site_label
_atom_site_type_symbol
_atom_site_fract_x
_atom_site_fract_y
_atom_site_fract_z
_atom_site_U_iso_or_equiv
_atom_site_adp_type
_atom_site_occupancy
_atom_site_site_symmetry_order
_atom_site_calc_flag
_atom_site_refinement_flags_posn
_atom_site_refinement_flags_adp
BR1 Br 0.23557(13) 0.66358(7) 0.66732(18) 0.0384(5) Uani 1 1 d . .
NI1 Ni 0.41306(13) 0.64465(8) 0.5510(2) 0.0294(5) Uani 1 1 d . .
O1 O 0.5514(9) 0.9389(5) 0.6090(17) 0.054(3) Uani 1 1 d . .
N1 N 0.5577(9) 0.6275(6) 0.4413(16) 0.028(3) Uani 1 1 d . .
N2 N 0.4014(9) 0.5443(5) 0.5534(17) 0.028(2) Uani 1 1 d . .
C1 C 0.6350(12) 0.6705(7) 0.385(2) 0.033(3) Uani 1 1 d . .
H1 H 0.620578 0.716942 0.398341 0.040 Uiso 1 1 calc R U
C2 C 0.7377(14) 0.6508(7) 0.306(2) 0.038(4) Uani 1 1 d . .
H2 H 0.788843 0.683539 0.263978 0.046 Uiso 1 1 calc R U
C3 C 0.7631(11) 0.5836(7) 0.290(2) 0.032(3) Uani 1 1 d . .
H3 H 0.832238 0.569580 0.239541 0.038 Uiso 1 1 calc R U
C4 C 0.6820(9) 0.5357(6) 0.3505(18) 0.022(3) Uani 1 1 d . .
C5 C 0.6951(11) 0.4640(7) 0.3362(19) 0.028(3) Uani 1 1 d . .
H5 H 0.761103 0.446597 0.282866 0.034 Uiso 1 1 calc R U
C6 C 0.6159(11) 0.4207(7) 0.3966(19) 0.029(3) Uani 1 1 d . .
H6 H 0.629440 0.373996 0.392227 0.034 Uiso 1 1 calc R U
C7 C 0.5115(11) 0.4454(6) 0.4672(18) 0.026(3) Uani 1 1 d . .
C8 C 0.4221(12) 0.4052(6) 0.528(2) 0.031(3) Uani 1 1 d . .
H8 H 0.427111 0.358019 0.516858 0.038 Uiso 1 1 calc R U
C9 C 0.3289(13) 0.4328(7) 0.603(2) 0.034(3) Uani 1 1 d . .
H9 H 0.270233 0.405259 0.646493 0.041 Uiso 1 1 calc R U
C10 C 0.3211(14) 0.5037(7) 0.613(2) 0.033(3) Uani 1 1 d . .
H10 H 0.256092 0.522844 0.665173 0.040 Uiso 1 1 calc R U
C11 C 0.5811(11) 0.5597(6) 0.4200(19) 0.022(3) Uani 1 1 d . .
C12 C 0.4969(11) 0.5147(6) 0.4822(18) 0.024(3) Uani 1 1 d . .
C13 C 0.4411(12) 0.7384(7) 0.562(2) 0.038(4) Uani 1 1 d . .
C14 C 0.4175(14) 0.7817(9) 0.430(2) 0.042(4) Uani 1 1 d . .
C15 C 0.4570(14) 0.8510(8) 0.436(3) 0.040(4) Uani 1 1 d . .
H15 H 0.442895 0.881184 0.340025 0.048 Uiso 1 1 calc R U
C16 C 0.5138(12) 0.8701(8) 0.583(2) 0.039(4) Uani 1 1 d . .
C17 C 0.5407(14) 0.8296(7) 0.727(2) 0.041(4) Uani 1 1 d . .
H17 H 0.581949 0.845822 0.826874 0.049 Uiso 1 1 calc R U
C18 C 0.5035(13) 0.7619(8) 0.717(3) 0.044(4) Uani 1 1 d . .
H18 H 0.519624 0.732118 0.813509 0.053 Uiso 1 1 calc R U
C19 C 0.3575(16) 0.7633(8) 0.266(3) 0.055(5) Uani 1 1 d . .
H19A H 0.298792 0.731040 0.295859 0.066 Uiso 1 1 calc R U
H19B H 0.409679 0.743308 0.180256 0.066 Uiso 1 1 calc R U
H19C H 0.323709 0.803312 0.213029 0.066 Uiso 1 1 calc R U
C20 C 0.5395(13) 0.9817(8) 0.455(3) 0.048(4) Uani 1 1 d . .
H20A H 0.460020 0.987522 0.426743 0.057 Uiso 1 1 calc R U
H20B H 0.577314 0.961428 0.351031 0.057 Uiso 1 1 calc R U
H20C H 0.573156 1.025289 0.480519 0.057 Uiso 1 1 calc R U

loop_
_atom_site_aniso_label
_atom_site_aniso_U_11
_atom_site_aniso_U_22
_atom_site_aniso_U_33
_atom_site_aniso_U_23
_atom_site_aniso_U_13
_atom_site_aniso_U_12
BR1 0.0235(7) 0.0307(7) 0.0611(11) -0.0007(8) 0.0119(7) 0.0038(7)
NI1 0.0211(10) 0.0222(9) 0.0450(12) -0.0001(8) 0.0065(8) 0.0014(7)
O1 0.041(7) 0.028(6) 0.093(10) 0.001(6) 0.003(6) -0.005(5)
N1 0.025(6) 0.027(6) 0.031(7) -0.003(5) -0.002(5) 0.010(5)
N2 0.016(5) 0.025(5) 0.043(7) 0.001(6) 0.004(5) -0.002(5)
C1 0.026(8) 0.028(7) 0.046(9) -0.002(7) 0.003(7) 0.005(6)
C2 0.034(9) 0.035(9) 0.045(10) -0.004(7) 0.000(8) -0.011(6)
C3 0.019(7) 0.031(8) 0.045(10) 0.009(7) 0.002(7) -0.002(6)
C4 0.008(6) 0.026(7) 0.031(7) 0.002(5) 0.002(5) 0.003(5)
C5 0.021(7) 0.036(8) 0.028(8) -0.002(6) 0.007(6) 0.009(6)
C6 0.027(7) 0.023(7) 0.036(8) 0.000(6) 0.000(6) 0.006(5)
C7 0.025(7) 0.027(7) 0.026(7) 0.001(6) -0.002(6) -0.006(5)
C8 0.034(8) 0.021(6) 0.039(9) -0.004(7) 0.002(7) -0.007(6)
C9 0.027(7) 0.026(8) 0.048(9) 0.003(7) 0.001(6) -0.009(6)
C10 0.024(6) 0.035(9) 0.040(8) -0.002(7) 0.011(6) 0.000(6)
C11 0.025(7) 0.015(6) 0.027(7) 0.000(5) -0.003(6) -0.005(5)
C12 0.022(7) 0.018(6) 0.031(8) -0.004(5) 0.001(6) 0.004(5)
C13 0.032(8) 0.021(7) 0.062(11) 0.003(7) 0.014(9) 0.014(6)
C14 0.031(9) 0.051(10) 0.045(11) -0.005(8) 0.023(8) 0.011(7)
C15 0.028(9) 0.040(9) 0.052(11) -0.006(8) 0.006(9) 0.005(7)
C16 0.023(8) 0.045(9) 0.050(11) 0.007(8) 0.021(8) 0.011(6)
C17 0.046(9) 0.035(8) 0.043(10) -0.003(7) -0.003(8) -0.001(7)
C18 0.033(9) 0.033(8) 0.067(11) -0.009(8) 0.025(9) 0.003(7)
C19 0.061(12) 0.023(8) 0.081(14) -0.004(8) 0.017(11) 0.003(7)
C20 0.030(8) 0.036(9) 0.077(12) 0.013(9) 0.002(9) -0.005(7)

loop_
_atom_type_symbol
_atom_type_description
_atom_type_scat_dispersion_real
_atom_type_scat_dispersion_imag
_atom_type_scat_source
C C 0.0033 0.0016
;
International Tables for Crystallography
(Vol. C, Tables 4.2.6.8 and 6.1.1.4)
;
H H 0.0000 0.0000
;
International Tables for Crystallography
(Vol. C, Table 6.1.1.4)
;
Br Br -0.2901 2.4595
;
International Tables for Crystallography
(Vol. C, Tables 4.2.6.8 and 6.1.1.4)
;
N N 0.0061 0.0033
;
International Tables for Crystallography
(Vol. C, Tables 4.2.6.8 and 6.1.1.4)
;
Ni Ni 0.3393 1.1124
;
International Tables for Crystallography
(Vol. C, Tables 4.2.6.8 and 6.1.1.4)
;
O O 0.0106 0.0060
;
International Tables for Crystallography
(Vol. C, Tables 4.2.6.8 and 6.1.1.4)
;

loop_
_geom_angle_atom_site_label_1
_geom_angle_atom_site_label_2
_geom_angle_atom_site_label_3
_geom_angle
C13 NI1 N1 92.0(6)
C13 NI1 N2 173.2(6)
N1 NI1 N2 83.6(5)
C13 NI1 BR1 89.1(4)
N1 NI1 BR1 176.9(4)
N2 NI1 BR1 95.5(3)
C20 O1 C16 115.3(13)
C1 N1 C11 117.1(11)
C1 N1 NI1 129.4(9)
C11 N1 NI1 113.5(9)
C10 N2 C12 117.3(11)
C10 N2 NI1 131.4(10)
C12 N2 NI1 111.3(8)
N1 C1 C2 123.4(13)
N1 C1 H1 118.3
C2 C1 H1 118.3
C3 C2 C1 119.9(14)
C3 C2 H2 120.1
C1 C2 H2 120.1
C2 C3 C4 118.2(13)
C2 C3 H3 120.9
C4 C3 H3 120.9
C11 C4 C3 118.0(11)
C11 C4 C5 117.5(11)
C3 C4 C5 124.4(11)
C6 C5 C4 122.1(11)
C6 C5 H5 118.9
C4 C5 H5 118.9
C5 C6 C7 120.4(12)
C5 C6 H6 119.8
C7 C6 H6 119.8
C12 C7 C8 116.3(12)
C12 C7 C6 118.4(12)
C8 C7 C6 125.3(12)
C9 C8 C7 121.3(12)
C9 C8 H8 119.3
C7 C8 H8 119.3
C8 C9 C10 118.7(13)
C8 C9 H9 120.7
C10 C9 H9 120.7
N2 C10 C9 122.8(14)
N2 C10 H10 118.6
C9 C10 H10 118.6
N1 C11 C4 123.3(12)
N1 C11 C12 115.8(12)
C4 C11 C12 120.8(11)
N2 C12 C7 123.6(11)
N2 C12 C11 115.7(10)
C7 C12 C11 120.7(11)
C14 C13 C18 118.7(15)
C14 C13 NI1 124.7(14)
C18 C13 NI1 116.3(11)
C13 C14 C19 123.4(16)
C13 C14 C15 121.4(17)
C19 C14 C15 115.1(16)
C16 C15 C14 117.3(16)
C16 C15 H15 121.3
C14 C15 H15 121.3
C15 C16 C17 125.4(16)
C15 C16 O1 122.0(14)
C17 C16 O1 112.5(15)
C16 C17 C18 116.7(16)
C16 C17 H17 121.6
C18 C17 H17 121.6
C17 C18 C13 120.4(16)
C17 C18 H18 119.8
C13 C18 H18 119.8
C14 C19 H19A 109.5
C14 C19 H19B 109.5
H19A C19 H19B 109.5
C14 C19 H19C 109.5
H19A C19 H19C 109.5
H19B C19 H19C 109.5
O1 C20 H20A 109.5
O1 C20 H20B 109.5
H20A C20 H20B 109.5
O1 C20 H20C 109.5
H20A C20 H20C 109.5
H20B C20 H20C 109.5

loop_
_geom_bond_atom_site_label_1
_geom_bond_atom_site_label_2
_geom_bond_distance
BR1 NI1 2.325(3)
NI1 C13 1.908(14)
NI1 N1 1.945(11)
NI1 N2 2.014(11)
O1 C20 1.44(2)
O1 C16 1.463(19)
N1 C1 1.332(19)
N1 C11 1.393(16)
N2 C10 1.335(19)
N2 C12 1.392(17)
C1 C2 1.42(2)
C1 H1 0.9500
C2 C3 1.38(2)
C2 H2 0.9500
C3 C4 1.438(17)
C3 H3 0.9500
C4 C11 1.400(18)
C4 C5 1.449(18)
C5 C6 1.360(19)
C5 H5 0.9500
C6 C7 1.443(19)
C6 H6 0.9500
C7 C12 1.404(18)
C7 C8 1.413(18)
C8 C9 1.36(2)
C8 H8 0.9500
C9 C10 1.42(2)
C9 H9 0.9500
C10 H10 0.9500
C11 C12 1.428(17)
C13 C14 1.34(2)
C13 C18 1.45(3)
C14 C19 1.45(3)
C14 C15 1.47(2)
C15 C16 1.34(2)
C15 H15 0.9500
C16 C17 1.38(2)
C17 C18 1.43(2)
C17 H17 0.9500
C18 H18 0.9500
C19 H19A 0.9800
C19 H19B 0.9800
C19 H19C 0.9800
C20 H20A 0.9800
C20 H20B 0.9800
C20 H20C 0.9800

loop_
_geom_torsion_atom_site_label_1
_geom_torsion_atom_site_label_2
_geom_torsion_atom_site_label_3
_geom_torsion_atom_site_label_4
_geom_torsion
C11 N1 C1 C2 0(2)
NI1 N1 C1 C2 -179.7(12)
N1 C1 C2 C3 -2(2)
C1 C2 C3 C4 2(2)
C2 C3 C4 C11 1(2)
C2 C3 C4 C5 177.6(14)
C11 C4 C5 C6 -4(2)
C3 C4 C5 C6 179.8(14)
C4 C5 C6 C7 4(2)
C5 C6 C7 C12 -4(2)
C5 C6 C7 C8 177.9(14)
C12 C7 C8 C9 -2(2)
C6 C7 C8 C9 176.1(15)
C7 C8 C9 C10 2(2)
C12 N2 C10 C9 -2(2)
NI1 N2 C10 C9 -180.0(12)
C8 C9 C10 N2 0(3)
C1 N1 C11 C4 3(2)
NI1 N1 C11 C4 -177.5(10)
C1 N1 C11 C12 179.8(12)
NI1 N1 C11 C12 -0.4(16)
C3 C4 C11 N1 -3(2)
C5 C4 C11 N1 179.9(12)
C3 C4 C11 C12 179.8(12)
C5 C4 C11 C12 2.9(19)
C10 N2 C12 C7 1(2)
NI1 N2 C12 C7 -179.9(11)
C10 N2 C12 C11 -179.8(13)
NI1 N2 C12 C11 -1.1(15)
C8 C7 C12 N2 0(2)
C6 C7 C12 N2 -177.9(13)
C8 C7 C12 C11 -178.3(12)
C6 C7 C12 C11 3.3(19)
N1 C11 C12 N2 1.0(18)
C4 C11 C12 N2 178.2(13)
N1 C11 C12 C7 179.9(12)
C4 C11 C12 C7 -3(2)
C18 C13 C14 C19 178.8(14)
NI1 C13 C14 C19 6(2)
C18 C13 C14 C15 2(2)
NI1 C13 C14 C15 -170.4(11)
C13 C14 C15 C16 -3(2)
C19 C14 C15 C16 -179.3(14)
C14 C15 C16 C17 2(2)
C14 C15 C16 O1 -176.4(13)
C20 O1 C16 C15 -9.6(19)
C20 O1 C16 C17 172.0(13)
C15 C16 C17 C18 -1(2)
O1 C16 C17 C18 177.6(13)
C16 C17 C18 C13 0(2)
C14 C13 C18 C17 -1(2)
NI1 C13 C18 C17 172.1(11)
